data_4323778
loop_
_publ_author_name
'F. Albert Cotton'
'John H. Matonic'
'Carlos A. Murillo'

_publ_section_title
;
 Synthesis and Structural Studies of Platinum Complexes Containing
 Monodentate, Bridging, and Chelating Formamidine Ligands
;
_journal_name_full 'Inorganic Chemistry'
_journal_page_first 498
_journal_page_last 503
_journal_paper_doi 10.1021/ic950741e
_journal_volume 35
_journal_year 1996
_chemical_formula_moiety 'C60 H60 N8 Pt2 P F6'
_chemical_formula_structural 'Pt2 (C60 H60 N8)4 (P F6)'
_chemical_formula_sum 'C60 H60 F6 N8 P Pt2'
_chemical_formula_weight 1428.31
_chemical_name_systematic
;
 tetrakis-(di-(tolyl)-formaminidinatodiplatinate(II-III) hexafluorophosphate
;
_space_group_IT_number 126
_symmetry_cell_setting tetragonal
_symmetry_space_group_name_Hall '-P 4a 2bc'
_symmetry_space_group_name_H-M 'P 4/n n c :2'
_atom_sites_solution_hydrogens geom
_atom_sites_solution_primary direct
_atom_sites_solution_secondary difmap
_audit_creation_method SHELXL
_cell_angle_alpha 90.00
_cell_angle_beta 90.00
_cell_angle_gamma 90.00
_cell_formula_units_Z 2
_cell_length_a 14.392(1)
_cell_length_b 14.392(1)
_cell_length_c 14.436(1)
_cell_measurement_reflns_used 25
_cell_measurement_temperature 293(2)
_cell_measurement_theta_max 15
_cell_measurement_theta_min 12
_cell_volume 2990.1(4)
_computing_cell_refinement 'CAD-4 software version III'
_computing_data_collection 'CAD-4 software version III'
_computing_data_reduction 'Structure Determination Package'
_computing_molecular_graphics ORTEP
_computing_publication_material 'SHELXL-93 (Sheldrick, 1993)'
_computing_structure_refinement 'SHELXL-93 (Sheldrick, 1993)'
_computing_structure_solution 'SHELXS-86 (Sheldrick, 1990)'
_diffrn_ambient_temperature 293(2)
_diffrn_measurement_device CAD4-S
_diffrn_measurement_method 'omega scans'
_diffrn_radiation_monochromator graphite
_diffrn_radiation_source 'sealed tube'
_diffrn_radiation_type Mo
_diffrn_radiation_wavelength 0.70930
_diffrn_reflns_av_R_equivalents 0.0272
_diffrn_reflns_av_sigmaI/netI 0.0272
_diffrn_reflns_limit_h_max 15
_diffrn_reflns_limit_h_min 0
_diffrn_reflns_limit_k_max 0
_diffrn_reflns_limit_k_min -15
_diffrn_reflns_limit_l_max 0
_diffrn_reflns_limit_l_min -15
_diffrn_reflns_number 1176
_diffrn_reflns_theta_max 22.34
_diffrn_reflns_theta_min 1.99
_diffrn_standards_decay_% 0.8
_diffrn_standards_interval_time 7200s
_diffrn_standards_number 24
_exptl_absorpt_coefficient_mu 4.763
_exptl_absorpt_correction_T_max 0.9993
_exptl_absorpt_correction_T_min 0.6318
_exptl_absorpt_correction_type psi-scans
_exptl_crystal_colour yellow
_exptl_crystal_density_diffrn 1.587
_exptl_crystal_description rod
_exptl_crystal_F_000 1402
_exptl_crystal_size_max 0.25
_exptl_crystal_size_mid 0.15
_exptl_crystal_size_min 0.10
_refine_diff_density_max 0.658
_refine_diff_density_min -0.498
_refine_diff_density_rms 0.072
_refine_ls_extinction_method none
_refine_ls_goodness_of_fit_all 1.135
_refine_ls_goodness_of_fit_obs 1.137
_refine_ls_hydrogen_treatment 'calculated, ride on cabon atoms'
_refine_ls_matrix_type full
_refine_ls_number_parameters 91
_refine_ls_number_reflns 634
_refine_ls_number_restraints 0
_refine_ls_restrained_S_all 1.135
_refine_ls_restrained_S_obs 1.137
_refine_ls_R_factor_all 0.0230
_refine_ls_R_factor_obs 0.0191
_refine_ls_shift/esd_max 0.023
_refine_ls_shift/esd_mean 0.003
_refine_ls_structure_factor_coef Fsqd
_refine_ls_weighting_details 'w=1/[\s^2^(Fo^2^)+(0.0298P)^2^+0.0000P] where P=(Fo^2^+2Fc^2^)/3'
_refine_ls_weighting_scheme calc
_refine_ls_wR_factor_all 0.0519
_refine_ls_wR_factor_obs 0.0491
_reflns_number_observed 574
_reflns_number_total 634
_reflns_observed_criterion >2sigma(I)
_cod_data_source_file ic950741e_5.cif
_cod_data_source_block C60H60F6N8PPt2
_cod_depositor_comments
;
The following automatic conversions were performed:

'_refine_ls_weighting_scheme' value 'calc
w=1/[\s^2^(Fo^2^)+(0.0298P)^2^+0.0000P] where P=(Fo^2^+2Fc^2^)/3' was
changed to 'calc'. New tag '_refine_ls_weighting_details' was
created. The value of the new tag was set to
'w=1/[\s^2^(Fo^2^)+(0.0298P)^2^+0.0000P] where P=(Fo^2^+2Fc^2^)/3'.

Automatic conversion script
Id: cif_fix_values 3143 2015-03-26 13:38:13Z robertas 
;
_cod_original_cell_volume 2989.9(4)
_cod_original_sg_symbol_H-M 'P 4/n n c'
_cod_database_code 4323778

loop_
_symmetry_equiv_pos_as_xyz
'x, y, z'
'-x+1/2, -y+1/2, z'
'x, -y+1/2, -z+1/2'
'-x+1/2, y, -z+1/2'
'y, x, -z+1/2'
'-y+1/2, -x+1/2, -z+1/2'
'y, -x+1/2, z'
'-y+1/2, x, z'
'-x, -y, -z'
'x-1/2, y-1/2, -z'
'-x, y-1/2, z-1/2'
'x-1/2, -y, z-1/2'
'-y, -x, z-1/2'
'y-1/2, x-1/2, z-1/2'
'-y, x-1/2, -z'
'y-1/2, -x, -z'

loop_
_atom_site_aniso_label
_atom_site_aniso_U_11
_atom_site_aniso_U_22
_atom_site_aniso_U_33
_atom_site_aniso_U_23
_atom_site_aniso_U_13
_atom_site_aniso_U_12
Pt1 0.0487(2) 0.0487(2) 0.0220(3) 0.000 0.000 0.000
N1 0.05(1) 0.045(3) 0.029(2) 0.000(2) 0.000(3) -0.002(3)
C1 0.053(5) 0.053(4) 0.037(5) 0.000 0.01(4) 0.000
C11 0.060(4) 0.049(4) 0.029(4) 0.004(3) -0.006(3) 0.002(3)
C12 0.067(4) 0.058(3) 0.036(3) 0.006(3) -0.01(2) 0.010(7)
C13 0.093(7) 0.074(5) 0.036(4) 0.006(4) -0.003(4) 0.000(4)
C14 0.150(9) 0.099(8) 0.053(6) 0.014(5) -0.013(6) 0.054(6)
C15 0.19(1) 0.15(1) 0.061(7) 0.010(7) 0.009(7) 0.118(9)
C16 0.119(8) 0.115(8) 0.046(5) 0.009(5) -0.001(5) 0.055(6)
C17 0.29(2) 0.21(1) 0.063(7) 0.054(9) 0.02(1) 0.16(1)
P1 0.085(2) 0.085(2) 0.041(2) 0.000 0.000 0.000
F1 0.116(4) 0.116(4) 0.045(3) 0.000 0.000 0.000
F2 0.113(3) 0.113(3) 0.087(4) -0.01(1) -0.01(1) 0.033(4)

loop_
_atom_site_label
_atom_site_type_symbol
_atom_site_fract_x
_atom_site_fract_y
_atom_site_fract_z
_atom_site_U_iso_or_equiv
_atom_site_thermal_displace_type
_atom_site_occupancy
_atom_site_calc_flag
_atom_site_refinement_flags
_atom_site_disorder_group
Pt1 Pt 0.2500 0.2500 0.16209(2) 0.0398(2) Uani 1 d S .
N1 N 0.235(1) 0.3907(4) 0.1694(3) 0.041(3) Uani 1 d . .
C1 C 0.2500 0.4321(5) 0.2500 0.048(2) Uani 1 d S .
H1 H 0.2500 0.4967(5) 0.2500 0.057 Uiso 1 calc SR .
C11 C 0.2082(4) 0.4433(5) 0.0927(5) 0.046(2) Uani 1 d . .
C12 C 0.246(1) 0.4266(4) 0.0056(4) 0.053(1) Uani 1 d . .
H12 H 0.291(1) 0.3817(4) -0.0015(4) 0.064 Uiso 1 calc R .
C13 C 0.2157(5) 0.4757(6) -0.0700(6) 0.068(3) Uani 1 d . .
H13 H 0.2400(5) 0.4621(6) -0.1282(6) 0.081 Uiso 1 calc R .
C14 C 0.1505(8) 0.5449(7) -0.0617(7) 0.101(3) Uani 1 d . .
C15 C 0.1139(9) 0.5600(9) 0.0244(7) 0.133(5) Uani 1 d . .
H15 H 0.0691(9) 0.6059(9) 0.0313(7) 0.160 Uiso 1 calc R .
C16 C 0.1402(6) 0.5109(6) 0.1002(6) 0.093(3) Uani 1 d . .
H16 H 0.1126(6) 0.5225(6) 0.1575(6) 0.112 Uiso 1 calc R .
C17 C 0.117(1) 0.595(1) -0.1475(6) 0.189(1) Uani 1 d . .
H17A H 0.152(1) 0.574(1) -0.2005(6) 0.284 Uiso 1 calc R .
H17B H 0.126(1) 0.661(1) -0.1395(6) 0.284 Uiso 1 calc R .
H17C H 0.052(1) 0.582(1) -0.1572(6) 0.284 Uiso 1 calc R .
P1 P 0.2500 0.2500 -0.2500 0.070(1) Uani 1 d S .
F1 F 0.2500 0.2500 -0.1398(5) 0.092(3) Uani 1 d S .
F2 F 0.3277(3) 0.1723(3) -0.2500 0.104(2) Uani 1 d S .

loop_
_atom_type_symbol
_atom_type_description
_atom_type_scat_dispersion_real
_atom_type_scat_dispersion_imag
_atom_type_scat_source
C C 0.0033 0.0016 'International Tables Vol C Tables 4.2.6.8 and 6.1.1.4'
H H 0.0000 0.0000 'International Tables Vol C Tables 4.2.6.8 and 6.1.1.4'
Pt Pt -1.7033 8.3905 'International Tables Vol C Tables 4.2.6.8 and 6.1.1.4'
N N 0.0061 0.0033 'International Tables Vol C Tables 4.2.6.8 and 6.1.1.4'
P P 0.1023 0.0942 'International Tables Vol C Tables 4.2.6.8 and 6.1.1.4'
F F 0.0171 0.0103 'International Tables Vol C Tables 4.2.6.8 and 6.1.1.4'

loop_
_geom_angle_atom_site_label_1
_geom_angle_atom_site_label_2
_geom_angle_atom_site_label_3
_geom_angle
_geom_angle_site_symmetry_1
_geom_angle_site_symmetry_3
_geom_angle_publ_flag
N1 Pt1 N1 174.1(2) . 2 y
N1 Pt1 N1 89.81(1) . 8 y
N1 Pt1 N1 89.88(1) 2 8 ?
N1 Pt1 N1 89.88(1) . 7 ?
N1 Pt1 N1 89.80(1) 2 7 ?
N1 Pt1 N1 174.1(2) 8 7 ?
N1 Pt1 Pt1 87.0(1) . 3 ?
N1 Pt1 Pt1 87.03(1) 2 3 ?
N1 Pt1 Pt1 87.0(1) 8 3 ?
N1 Pt1 Pt1 87.0(1) 7 3 ?
C1 N1 C11 119.7(6) . . ?
C1 N1 Pt1 118.6(5) . . ?
C11 N1 Pt1 121.7(4) . . ?
N1 C1 N1 126.4(8) . 4 y
C12 C11 C16 117.9(7) . . ?
C12 C11 N1 120.7(7) . . ?
C16 C11 N1 121.3(8) . . ?
C13 C12 C11 120.4(8) . . ?
C12 C13 C14 121.4(9) . . ?
C15 C14 C13 117.4(9) . . ?
C15 C14 C17 122.9(8) . . ?
C13 C14 C17 119.6(9) . . ?
C16 C15 C14 122.6(8) . . ?
C15 C16 C11 120.1(8) . . ?
F2 P1 F2 89.8 2 4_554 ?
F2 P1 F2 90.2 2 3_554 ?
F2 P1 F2 180.0 4_554 3_554 ?
F2 P1 F2 180.0 2 . ?
F2 P1 F2 90.2 4_554 . ?
F2 P1 F2 89.8 3_554 . ?
F2 P1 F1 90.0 2 3_554 ?
F2 P1 F1 90.0 4_554 3_554 ?
F2 P1 F1 90.0 3_554 3_554 ?
F2 P1 F1 90.0 . 3_554 ?
F2 P1 F1 90.0 2 . ?
F2 P1 F1 90.0 4_554 . ?
F2 P1 F1 90.0 3_554 . ?
F2 P1 F1 90.0 . . ?
F1 P1 F1 180.0 3_554 . ?

loop_
_geom_bond_atom_site_label_1
_geom_bond_atom_site_label_2
_geom_bond_distance
_geom_bond_site_symmetry_2
_geom_bond_publ_flag
Pt1 Pt1 2.5304(6) 3 y
Pt1 N1 2.039(6) . y
Pt1 N1 2.039(6) 2 ?
Pt1 N1 2.045(6) 8 ?
Pt1 N1 2.045(6) 7 ?
N1 C1 1.319(6) . y
N1 C11 1.397(9) . ?
C1 N1 1.319(6) 4 ?
C11 C12 1.39(1) . ?
C11 C16 1.39(1) . ?
C12 C13 1.37(1) . ?
C13 C14 1.38(1) . ?
C14 C15 1.36(1) . ?
C14 C17 1.51(1) . ?
C15 C16 1.36(1) . ?
P1 F2 1.584(6) 2 ?
P1 F2 1.584(6) 4_554 ?
P1 F2 1.584(6) 3_554 ?
P1 F2 1.584(6) . ?
P1 F1 1.586(8) 3_554 ?
P1 F1 1.586(8) . ?

loop_
_geom_torsion_atom_site_label_1
_geom_torsion_atom_site_label_2
_geom_torsion_atom_site_label_3
_geom_torsion_atom_site_label_4
_geom_torsion
_geom_torsion_site_symmetry_1
_geom_torsion_site_symmetry_2
_geom_torsion_site_symmetry_3
_geom_torsion_site_symmetry_4
_geom_torsion_publ_flag
N1 Pt1 Pt1 N1 -11.6(8) . . 3 4 ?
